data_2019802
loop_
_publ_author_name
'Wen, Meng'
'Xiao, Zu-Ping'
'Wang, Chun-Ya'
'Huang, Xi-He'

_publ_section_title
;
 A three-dimensional coordination polymer based on the Zn~4~(\m~3~-OH)~2~
 unit:
 poly[[(\m~4~-benzene-1,4-dicarboxylato)bis(\m~3~-benzene-1,4-dicarboxylato)bis(\m~3~-hydroxido)bis(1,10-phenanthroline-5,6-dione)tetrazinc]
 dihydrate]
;
_journal_coeditor_code FA3357
_journal_issue 2
_journal_name_full 'Acta Crystallographica Section C'
_journal_page_first
;
;
_journal_paper_doi 10.1107/S2053229615000467
_journal_volume 71
_journal_year 2015
_chemical_formula_iupac '[Zn2 (C8 H4 O4)1.5 (O H) (C12 H6 N2 O2)] , H2 O'
_chemical_formula_moiety 'C24 H13 N2 O9 Zn2, H2 O'
_chemical_formula_sum 'C24 H15 N2 O10 Zn2'
_chemical_formula_weight 622.12
_chemical_name_systematic
'Poly[[(\m~4~-benzene-1,4-dicarboxylato)bis(\m~3~-benzene-1,4-dicarboxylato)bis(\m~3~-hydroxido)bis(1,10-phenanthroline-5,6-dione)tetrazinc] dihydrate]'
_space_group_IT_number 61
_symmetry_cell_setting orthorhombic
_symmetry_space_group_name_Hall '-P 2ac 2ab'
_symmetry_space_group_name_H-M 'P b c a'
_atom_sites_solution_hydrogens mixed
_atom_sites_solution_primary direct
_atom_sites_solution_secondary difmap
_audit_creation_method SHELXL97
_cell_angle_alpha 90.00
_cell_angle_beta 90.00
_cell_angle_gamma 90.00
_cell_formula_units_Z 8
_cell_length_a 13.870(3)
_cell_length_b 19.023(4)
_cell_length_c 19.238(4)
_cell_measurement_reflns_used 16246
_cell_measurement_temperature 293(2)
_cell_measurement_theta_max 27.4855
_cell_measurement_theta_min 3.0276
_cell_volume 5075.9(19)
_computing_cell_refinement
;
CrystalClear (Rigaku, 2001)
;
_computing_data_collection
;
CrystalClear (Rigaku, 2001)
;
_computing_data_reduction
;
CrystalClear (Rigaku, 2001)
;
_computing_molecular_graphics
;
SHELXTL (Sheldrick, 2008)
;
_computing_publication_material
;
SHELXTL (Sheldrick, 2008)
;
_computing_structure_refinement
;
SHELXL97 (Sheldrick, 2008)
;
_computing_structure_solution
;
SHELXS97 (Sheldrick, 2008)
;
_diffrn_ambient_temperature 293(2)
_diffrn_detector_area_resol_mean 28.5714
_diffrn_measured_fraction_theta_full 0.986
_diffrn_measured_fraction_theta_max 0.986
_diffrn_measurement_device_type 'Rigaku Mercury CCD area-detector'
_diffrn_measurement_method \w
_diffrn_radiation_monochromator graphite
_diffrn_radiation_source 'fine-focus sealed tube'
_diffrn_radiation_type MoK\a
_diffrn_radiation_wavelength 0.71073
_diffrn_reflns_av_R_equivalents 0.0728
_diffrn_reflns_av_sigmaI/netI 0.0327
_diffrn_reflns_limit_h_max 16
_diffrn_reflns_limit_h_min 0
_diffrn_reflns_limit_k_max 22
_diffrn_reflns_limit_k_min 0
_diffrn_reflns_limit_l_max 22
_diffrn_reflns_limit_l_min 0
_diffrn_reflns_number 40123
_diffrn_reflns_theta_full 25.02
_diffrn_reflns_theta_max 25.02
_diffrn_reflns_theta_min 3.13
_exptl_absorpt_coefficient_mu 1.949
_exptl_absorpt_correction_T_max 0.7720
_exptl_absorpt_correction_T_min 0.5743
_exptl_absorpt_correction_type multi-scan
_exptl_crystal_colour 'pale yellow'
_exptl_crystal_density_diffrn 1.628
_exptl_crystal_density_method 'not measured'
_exptl_crystal_description block
_exptl_crystal_F_000 2504
_exptl_crystal_size_max 0.32
_exptl_crystal_size_mid 0.18
_exptl_crystal_size_min 0.14
_platon_squeeze_details
;
;
_refine_diff_density_max 0.369
_refine_diff_density_min -0.305
_refine_ls_extinction_method none
_refine_ls_goodness_of_fit_ref 1.152
_refine_ls_hydrogen_treatment constr
_refine_ls_matrix_type full
_refine_ls_number_parameters 343
_refine_ls_number_reflns 4420
_refine_ls_number_restraints 0
_refine_ls_restrained_S_all 1.152
_refine_ls_R_factor_all 0.0640
_refine_ls_R_factor_gt 0.0595
_refine_ls_shift/su_max 0.001
_refine_ls_shift/su_mean 0.000
_refine_ls_structure_factor_coef Fsqd
_refine_ls_weighting_details 'calc w = 1/[\s^2^(Fo^2^)+(0.0149P)^2^+22.8916P] where P=(Fo^2^+2Fc^2^)/3'
_refine_ls_weighting_scheme calc
_refine_ls_wR_factor_gt 0.1092
_refine_ls_wR_factor_ref 0.1112
_reflns_number_gt 4234
_reflns_number_total 4420
_reflns_threshold_expression I>2\s(I)
_cod_data_source_file fa3357sup1.cf
_cod_data_source_block I
_cod_original_cell_volume 5076.1(18)
_cod_database_code 2019802
_cod_database_fobs_code 2019802

loop_
_symmetry_equiv_pos_as_xyz
'x, y, z'
'-x+1/2, -y, z+1/2'
'-x, y+1/2, -z+1/2'
'x+1/2, -y+1/2, -z'
'-x, -y, -z'
'x-1/2, y, -z-1/2'
'x, -y-1/2, z-1/2'
'-x-1/2, y-1/2, z'

loop_
_atom_site_type_symbol
_atom_site_label
_atom_site_fract_x
_atom_site_fract_y
_atom_site_fract_z
_atom_site_U_iso_or_equiv
_atom_site_adp_type
_atom_site_calc_flag
_atom_site_refinement_flags
_atom_site_occupancy
_atom_site_symmetry_multiplicity
Zn Zn1 0.09564(4) 0.51621(3) 0.45568(3) 0.02866(16) Uani d . 1 1
Zn Zn2 0.13548(4) 0.39678(3) 0.56744(3) 0.02884(16) Uani d . 1 1
C C1 0.1227(5) 0.6608(3) 0.5365(3) 0.0578(18) Uani d . 1 1
H H1A 0.1165 0.6334 0.5762 0.069 Uiso calc R 1 1
C C2 0.1386(6) 0.7320(4) 0.5445(5) 0.082(3) Uani d . 1 1
H H2A 0.1451 0.7522 0.5883 0.099 Uiso calc R 1 1
C C3 0.1444(6) 0.7720(4) 0.4849(5) 0.078(2) Uani d . 1 1
H H3A 0.1534 0.8203 0.4883 0.093 Uiso calc R 1 1
C C4 0.1369(5) 0.7412(3) 0.4202(4) 0.0598(18) Uani d . 1 1
C C5 0.1437(6) 0.7836(4) 0.3541(5) 0.077(2) Uani d . 1 1
C C6 0.1463(5) 0.7447(4) 0.2838(4) 0.067(2) Uani d . 1 1
C C7 0.1380(4) 0.6672(3) 0.2858(3) 0.0506(16) Uani d . 1 1
C C8 0.1442(5) 0.6275(4) 0.2241(3) 0.064(2) Uani d . 1 1
H H8A 0.1516 0.6498 0.1813 0.077 Uiso calc R 1 1
C C9 0.1393(6) 0.5565(4) 0.2278(3) 0.076(2) Uani d . 1 1
H H9A 0.1444 0.5292 0.1879 0.091 Uiso calc R 1 1
C C10 0.1265(5) 0.5252(4) 0.2926(3) 0.0584(18) Uani d . 1 1
H H10A 0.1227 0.4764 0.2945 0.070 Uiso calc R 1 1
C C11 0.1258(4) 0.6311(3) 0.3489(3) 0.0362(12) Uani d . 1 1
C C12 0.1241(4) 0.6686(3) 0.4161(3) 0.0391(13) Uani d . 1 1
C C13 0.0889(5) 0.1823(3) 0.7995(3) 0.0545(17) Uani d . 1 1
H H13A 0.0767 0.1356 0.7884 0.065 Uiso calc R 1 1
C C14 0.0943(5) 0.2322(3) 0.7467(3) 0.0560(17) Uani d . 1 1
H H14A 0.0887 0.2183 0.7005 0.067 Uiso calc R 1 1
C C15 0.1078(4) 0.3019(3) 0.7627(3) 0.0361(12) Uani d . 1 1
C C16 0.1161(5) 0.3209(3) 0.8323(3) 0.0481(15) Uani d . 1 1
H H16A 0.1237 0.3681 0.8436 0.058 Uiso calc R 1 1
C C17 0.1133(5) 0.2716(3) 0.8853(3) 0.0462(15) Uani d . 1 1
H H17A 0.1193 0.2857 0.9313 0.055 Uiso calc R 1 1
C C18 0.1017(4) 0.2014(3) 0.8692(3) 0.0346(12) Uani d . 1 1
C C19 0.1029(4) 0.1466(3) 0.9258(3) 0.0364(12) Uani d . 1 1
C C20 0.1140(4) 0.3556(3) 0.7051(3) 0.0408(13) Uani d . 1 1
C C21 0.4022(4) 0.4856(3) 0.5084(3) 0.0345(11) Uani d . 1 1
C C22 0.4333(4) 0.5402(3) 0.4663(4) 0.0580(19) Uani d . 1 1
H H22A 0.3882 0.5678 0.4432 0.070 Uiso calc R 1 1
C C23 0.5294(4) 0.5540(3) 0.4580(4) 0.0554(18) Uani d . 1 1
H H23A 0.5486 0.5906 0.4292 0.066 Uiso calc R 1 1
C C24 0.2969(4) 0.4711(3) 0.5151(3) 0.0316(11) Uani d . 1 1
N N1 0.1157(3) 0.6291(2) 0.4746(2) 0.0396(11) Uani d . 1 1
N N2 0.1194(3) 0.5610(2) 0.3525(2) 0.0374(11) Uani d . 1 1
O O1 0.1127(3) 0.3322(2) 0.6431(2) 0.0523(11) Uani d . 1 1
O O2 0.1206(4) 0.4185(2) 0.7205(2) 0.0700(14) Uani d . 1 1
O O3 0.1170(3) 0.16730(19) 0.98773(18) 0.0435(10) Uani d . 1 1
O O4 0.0904(3) 0.08377(19) 0.90803(18) 0.0424(9) Uani d . 1 1
O O5 0.2720(2) 0.42453(19) 0.55980(19) 0.0394(9) Uani d . 1 1
O O6 0.2413(3) 0.5058(2) 0.4773(2) 0.0451(10) Uani d . 1 1
O O7 0.0555(2) 0.48098(17) 0.55627(16) 0.0281(7) Uani d . 1 1
H H7 0.0749 0.5162 0.5907 0.034 Uiso calc R 1 1
O O8 0.1496(6) 0.8481(3) 0.3550(4) 0.127(3) Uani d . 1 1
O O9 0.1551(4) 0.7782(3) 0.2290(3) 0.097(2) Uani d . 1 1
O O10 0.1301(5) 0.5589(3) 0.6839(3) 0.108(2) Uani d . 1 1

loop_
_atom_site_aniso_label
_atom_site_aniso_U_11
_atom_site_aniso_U_22
_atom_site_aniso_U_33
_atom_site_aniso_U_12
_atom_site_aniso_U_13
_atom_site_aniso_U_23
Zn1 0.0281(3) 0.0305(3) 0.0274(3) 0.0008(2) 0.0023(2) 0.0021(2)
Zn2 0.0307(3) 0.0312(3) 0.0246(3) -0.0005(2) 0.0016(2) 0.0030(2)
C1 0.067(5) 0.057(4) 0.050(4) -0.018(3) 0.005(3) -0.016(3)
C2 0.093(6) 0.064(5) 0.089(6) -0.030(4) 0.017(5) -0.043(5)
C3 0.082(6) 0.039(4) 0.112(7) -0.015(4) 0.021(5) -0.023(4)
C4 0.055(4) 0.034(3) 0.090(5) -0.006(3) 0.018(4) 0.002(4)
C5 0.074(5) 0.044(4) 0.114(7) -0.016(4) 0.008(5) 0.016(4)
C6 0.047(4) 0.057(4) 0.099(6) -0.003(3) 0.009(4) 0.037(4)
C7 0.037(3) 0.055(4) 0.060(4) -0.003(3) 0.003(3) 0.025(3)
C8 0.055(4) 0.091(6) 0.046(4) -0.001(4) 0.005(3) 0.028(4)
C9 0.113(7) 0.079(5) 0.036(4) -0.002(5) 0.012(4) 0.001(4)
C10 0.089(5) 0.053(4) 0.033(3) -0.005(4) 0.009(3) 0.001(3)
C11 0.026(3) 0.038(3) 0.044(3) -0.001(2) 0.003(2) 0.011(3)
C12 0.027(3) 0.035(3) 0.055(4) 0.001(2) 0.008(2) 0.009(3)
C13 0.090(5) 0.032(3) 0.042(3) -0.009(3) -0.011(3) 0.001(3)
C14 0.097(5) 0.043(4) 0.028(3) -0.005(3) -0.008(3) 0.003(3)
C15 0.039(3) 0.038(3) 0.032(3) 0.000(2) 0.001(2) 0.009(2)
C16 0.075(5) 0.034(3) 0.036(3) -0.002(3) 0.002(3) 0.002(3)
C17 0.075(5) 0.034(3) 0.030(3) 0.000(3) 0.003(3) 0.001(2)
C18 0.039(3) 0.033(3) 0.031(3) 0.002(2) 0.002(2) 0.011(2)
C19 0.035(3) 0.037(3) 0.038(3) -0.003(2) 0.004(2) 0.007(3)
C20 0.030(3) 0.044(3) 0.048(4) -0.001(2) -0.001(2) 0.013(3)
C21 0.028(3) 0.037(3) 0.038(3) 0.005(2) 0.000(2) 0.004(2)
C22 0.030(3) 0.066(4) 0.078(5) 0.004(3) -0.006(3) 0.042(4)
C23 0.028(3) 0.060(4) 0.078(5) -0.003(3) -0.001(3) 0.035(4)
C24 0.030(3) 0.033(3) 0.032(3) 0.004(2) 0.003(2) -0.001(2)
N1 0.043(3) 0.033(3) 0.043(3) -0.008(2) 0.003(2) -0.006(2)
N2 0.040(3) 0.037(3) 0.035(2) -0.004(2) 0.005(2) 0.007(2)
O1 0.075(3) 0.050(2) 0.032(2) -0.003(2) 0.004(2) 0.0148(19)
O2 0.109(4) 0.043(3) 0.057(3) -0.012(3) -0.008(3) 0.019(2)
O3 0.060(3) 0.040(2) 0.030(2) -0.0013(19) -0.0023(18) 0.0056(17)
O4 0.058(3) 0.034(2) 0.035(2) -0.0047(18) 0.0007(18) 0.0095(17)
O5 0.0281(19) 0.045(2) 0.045(2) -0.0014(16) 0.0026(16) 0.0124(19)
O6 0.0230(18) 0.059(3) 0.053(2) -0.0023(18) -0.0002(17) 0.018(2)
O7 0.0281(17) 0.0305(18) 0.0257(17) 0.0012(14) 0.0004(14) -0.0008(15)
O8 0.170(7) 0.048(3) 0.164(7) -0.013(4) 0.033(6) 0.031(4)
O9 0.094(4) 0.079(4) 0.119(5) -0.001(3) 0.011(4) 0.059(4)
O10 0.176(7) 0.061(3) 0.086(4) 0.001(4) -0.034(4) 0.009(3)

loop_
_atom_type_symbol
_atom_type_description
_atom_type_scat_dispersion_real
_atom_type_scat_dispersion_imag
_atom_type_scat_source
C C 0.0033 0.0016 'International Tables Vol C Tables 4.2.6.8 and 6.1.1.4'
H H 0.0000 0.0000 'International Tables Vol C Tables 4.2.6.8 and 6.1.1.4'
N N 0.0061 0.0033 'International Tables Vol C Tables 4.2.6.8 and 6.1.1.4'
O O 0.0106 0.0060 'International Tables Vol C Tables 4.2.6.8 and 6.1.1.4'
Zn Zn 0.2839 1.4301 'International Tables Vol C Tables 4.2.6.8 and 6.1.1.4'

loop_
_geom_angle_atom_site_label_1
_geom_angle_atom_site_label_2
_geom_angle_atom_site_label_3
_geom_angle_site_symmetry_1
_geom_angle_site_symmetry_3
_geom_angle
_geom_angle_publ_flag
O6 Zn1 O7 . 5_566 173.30(14) y
O6 Zn1 O4 . 7_565 92.00(16) y
O7 Zn1 O4 5_566 7_565 86.62(14) y
O6 Zn1 O7 . . 92.46(13) y
O7 Zn1 O7 5_566 . 81.17(13) y
O4 Zn1 O7 7_565 . 95.87(14) y
O6 Zn1 N2 . . 94.16(15) y
O7 Zn1 N2 5_566 . 92.33(14) y
O4 Zn1 N2 7_565 . 87.84(16) y
O7 Zn1 N2 . . 172.29(15) y
O6 Zn1 N1 . . 86.38(17) y
O7 Zn1 N1 5_566 . 96.83(15) y
O4 Zn1 N1 7_565 . 163.13(16) y
O7 Zn1 N1 . . 100.98(15) y
N2 Zn1 N1 . . 75.54(17) y
O1 Zn2 O7 . . 120.67(16) y
O1 Zn2 O5 . . 112.56(17) y
O7 Zn2 O5 . . 108.46(14) y
O1 Zn2 O3 . 7_565 99.86(17) y
O7 Zn2 O3 . 7_565 110.23(15) y
O5 Zn2 O3 . 7_565 103.41(16) y
N1 C1 C2 . . 123.6(7) ?
N1 C1 H1A . . 118.2 ?
C2 C1 H1A . . 118.2 ?
C3 C2 C1 . . 117.2(7) ?
C3 C2 H2A . . 121.4 ?
C1 C2 H2A . . 121.4 ?
C2 C3 C4 . . 120.8(6) ?
C2 C3 H3A . . 119.6 ?
C4 C3 H3A . . 119.6 ?
C3 C4 C12 . . 118.7(7) ?
C3 C4 C5 . . 121.9(6) ?
C12 C4 C5 . . 119.4(7) ?
O8 C5 C4 . . 121.7(8) ?
O8 C5 C6 . . 119.3(8) ?
C4 C5 C6 . . 119.0(6) ?
O9 C6 C7 . . 122.9(8) ?
O9 C6 C5 . . 120.1(7) ?
C7 C6 C5 . . 117.0(6) ?
C11 C7 C8 . . 118.3(6) ?
C11 C7 C6 . . 121.2(6) ?
C8 C7 C6 . . 120.5(6) ?
C9 C8 C7 . . 119.1(6) ?
C9 C8 H8A . . 120.5 ?
C7 C8 H8A . . 120.5 ?
C8 C9 C10 . . 118.8(7) ?
C8 C9 H9A . . 120.6 ?
C10 C9 H9A . . 120.6 ?
N2 C10 C9 . . 124.0(6) ?
N2 C10 H10A . . 118.0 ?
C9 C10 H10A . . 118.0 ?
N2 C11 C7 . . 122.7(5) ?
N2 C11 C12 . . 115.7(5) ?
C7 C11 C12 . . 121.5(5) ?
N1 C12 C4 . . 120.8(6) ?
N1 C12 C11 . . 117.4(5) ?
C4 C12 C11 . . 121.6(5) ?
C14 C13 C18 . . 121.1(5) ?
C14 C13 H13A . . 119.5 ?
C18 C13 H13A . . 119.5 ?
C15 C14 C13 . . 120.1(5) ?
C15 C14 H14A . . 120.0 ?
C13 C14 H14A . . 120.0 ?
C14 C15 C16 . . 118.5(5) ?
C14 C15 C20 . . 119.8(5) ?
C16 C15 C20 . . 121.7(5) ?
C17 C16 C15 . . 122.0(5) ?
C17 C16 H16A . . 119.0 ?
C15 C16 H16A . . 119.0 ?
C18 C17 C16 . . 119.6(5) ?
C18 C17 H17A . . 120.2 ?
C16 C17 H17A . . 120.2 ?
C17 C18 C13 . . 118.7(5) ?
C17 C18 C19 . . 120.4(5) ?
C13 C18 C19 . . 120.9(5) ?
O4 C19 O3 . . 124.9(5) ?
O4 C19 C18 . . 117.4(5) ?
O3 C19 C18 . . 117.7(5) ?
O2 C20 O1 . . 124.3(5) ?
O2 C20 C15 . . 119.0(5) ?
O1 C20 C15 . . 116.7(5) ?
C23 C21 C22 5_666 . 118.1(5) ?
C23 C21 C24 5_666 . 122.3(5) ?
C22 C21 C24 . . 119.7(5) ?
C23 C22 C21 . . 121.1(5) ?
C23 C22 H22A . . 119.5 ?
C21 C22 H22A . . 119.5 ?
C22 C23 C21 . 5_666 120.8(5) ?
C22 C23 H23A . . 119.6 ?
C21 C23 H23A 5_666 . 119.6 ?
O6 C24 O5 . . 126.1(5) ?
O6 C24 C21 . . 117.1(4) ?
O5 C24 C21 . . 116.8(4) ?
C1 N1 C12 . . 118.8(5) ?
C1 N1 Zn1 . . 126.7(4) ?
C12 N1 Zn1 . . 114.5(4) ?
C11 N2 C10 . . 117.2(5) ?
C11 N2 Zn1 . . 116.5(4) ?
C10 N2 Zn1 . . 126.3(4) ?
C20 O1 Zn2 . . 118.8(4) ?
C19 O3 Zn2 . 7_566 123.8(3) ?
C19 O4 Zn1 . 7_566 137.2(3) ?
C24 O5 Zn2 . . 119.6(3) ?
C24 O6 Zn1 . . 140.3(3) ?
Zn2 O7 Zn1 . 5_566 126.52(16) y
Zn2 O7 Zn1 . . 102.09(14) y
Zn1 O7 Zn1 5_566 . 98.83(13) y
Zn2 O7 H7 . . 109.2 ?
Zn1 O7 H7 5_566 . 109.2 ?
Zn1 O7 H7 . . 109.2 ?

loop_
_geom_bond_atom_site_label_1
_geom_bond_atom_site_label_2
_geom_bond_site_symmetry_2
_geom_bond_distance
_geom_bond_publ_flag
Zn1 O6 . 2.071(4) y
Zn1 O7 5_566 2.109(3) y
Zn1 O4 7_565 2.113(3) y
Zn1 O7 . 2.122(3) y
Zn1 N2 . 2.185(4) y
Zn1 N1 . 2.195(4) y
Zn2 O1 . 1.931(4) y
Zn2 O7 . 1.960(3) y
Zn2 O5 . 1.971(3) y
Zn2 O3 7_565 1.976(4) y
C1 N1 . 1.337(7) ?
C1 C2 . 1.382(9) ?
C1 H1A . 0.9300 ?
C2 C3 . 1.379(11) ?
C2 H2A . 0.9300 ?
C3 C4 . 1.380(10) ?
C3 H3A . 0.9300 ?
C4 C12 . 1.396(8) ?
C4 C5 . 1.508(10) ?
C5 O8 . 1.230(8) ?
C5 C6 . 1.542(11) ?
C6 O9 . 1.239(8) ?
C6 C7 . 1.478(9) ?
C7 C11 . 1.406(8) ?
C7 C8 . 1.410(9) ?
C8 C9 . 1.354(10) ?
C8 H8A . 0.9300 ?
C9 C10 . 1.393(9) ?
C9 H9A . 0.9300 ?
C10 N2 . 1.343(7) ?
C10 H10A . 0.9300 ?
C11 N2 . 1.338(6) ?
C11 C12 . 1.477(8) ?
C12 N1 . 1.358(7) ?
C13 C14 . 1.392(8) ?
C13 C18 . 1.399(7) ?
C13 H13A . 0.9300 ?
C14 C15 . 1.375(8) ?
C14 H14A . 0.9300 ?
C15 C16 . 1.392(7) ?
C15 C20 . 1.508(7) ?
C16 C17 . 1.386(7) ?
C16 H16A . 0.9300 ?
C17 C18 . 1.380(7) ?
C17 H17A . 0.9300 ?
C18 C19 . 1.508(7) ?
C19 O4 . 1.256(6) y
C19 O3 . 1.270(6) y
C20 O2 . 1.236(7) y
C20 O1 . 1.274(7) y
C21 C23 5_666 1.374(7) ?
C21 C22 . 1.386(8) ?
C21 C24 . 1.493(7) ?
C22 C23 . 1.367(8) ?
C22 H22A . 0.9300 ?
C23 C21 5_666 1.374(7) ?
C23 H23A . 0.9300 ?
C24 O6 . 1.250(6) y
C24 O5 . 1.281(6) y
O3 Zn2 7_566 1.976(4) ?
O4 Zn1 7_566 2.113(3) ?
O7 Zn1 5_566 2.109(3) ?
O7 H7 . 0.9800 ?

loop_
_platon_squeeze_void_nr
_platon_squeeze_void_average_x
_platon_squeeze_void_average_y
_platon_squeeze_void_average_z
_platon_squeeze_void_volume
_platon_squeeze_void_count_electrons
_platon_squeeze_void_content
1 0.064 0.105 0.625 79 9 ' '
2 0.064 0.395 0.125 79 8 ' '
3 -0.064 0.605 0.875 79 8 ' '
4 -0.064 0.895 0.375 79 8 ' '
5 0.436 0.605 0.625 79 9 ' '
6 0.436 0.895 0.125 79 8 ' '
7 0.564 0.105 0.875 79 8 ' '
8 0.564 0.395 0.375 79 8 ' '
